data_7715510
loop_
_publ_author_name
'Rybczy&#x144;ska, Ma&#x142;gorzata'
'Sikorski, Artur'

_publ_section_title
;
 Structural insight and <i>in silico</i> prediction of the pharmacokinetic
 parameters and toxicity of alkaline earth metal compounds strontium and
 barium with the non-steroidal anti-inflammatory drug nimesulide.
;
_journal_issue 15
_journal_name_full 'Dalton transactions (Cambridge, England : 2003)'
_journal_page_first 6501
_journal_page_last 6506
_journal_paper_doi 10.1039/d4dt00446a
_journal_volume 53
_journal_year 2024
_chemical_formula_sum 'C26 H28 N4 O13 S2 Sr'
_chemical_formula_weight 756.26
_space_group_crystal_system monoclinic
_space_group_IT_number 14
_space_group_name_Hall '-P 2yn'
_space_group_name_H-M_alt 'P 1 21/n 1'
_atom_sites_solution_hydrogens mixed
_audit_creation_method SHELXL-2017/1
_audit_update_record
;
2024-02-14 deposited with the CCDC.	2024-03-08 downloaded from the CCDC.
;
_cell_angle_alpha 90
_cell_angle_beta 114.459(17)
_cell_angle_gamma 90
_cell_formula_units_Z 4
_cell_length_a 34.835(5)
_cell_length_b 7.2995(5)
_cell_length_c 14.2995(17)
_cell_measurement_reflns_used 24319
_cell_measurement_temperature 291(2)
_cell_measurement_theta_max 25.001
_cell_measurement_theta_min 3.385
_cell_volume 3309.7(8)
_computing_cell_refinement 'CrysAlis RED,Version 1.171.32.15 (Oxford Diffraction, 2008)'
_computing_data_collection 'CrysAlis CCD,Version 1.171.32.15 (Oxford Diffraction, 2008)'
_computing_data_reduction 'CrysAlis RED,Version 1.171.32.15 (Oxford Diffraction, 2008)'
_computing_molecular_graphics 'ORTEP-III (Farrugia, 2012)'
_computing_publication_material publCIF
_computing_structure_refinement 'SHELXL-2017/1 (Sheldrick, 2015b)'
_computing_structure_solution 'SHELXS (Sheldrick, 2015a)'
_diffrn_ambient_temperature 291(2)
_diffrn_detector_area_resol_mean 10.4002
_diffrn_measured_fraction_theta_full 0.997
_diffrn_measured_fraction_theta_max 0.997
_diffrn_measurement_device_type 'Oxford Diffraction Ruby CCD'
_diffrn_measurement_method \w
_diffrn_radiation_monochromator graphite
_diffrn_radiation_source 'fine-focus sealed tube'
_diffrn_radiation_type MoK\a
_diffrn_radiation_wavelength 0.71073
_diffrn_reflns_av_R_equivalents 0.1311
_diffrn_reflns_av_unetI/netI 0.1294
_diffrn_reflns_Laue_measured_fraction_full 0.997
_diffrn_reflns_Laue_measured_fraction_max 0.997
_diffrn_reflns_limit_h_max 41
_diffrn_reflns_limit_h_min -41
_diffrn_reflns_limit_k_max 8
_diffrn_reflns_limit_k_min -8
_diffrn_reflns_limit_l_max 16
_diffrn_reflns_limit_l_min -17
_diffrn_reflns_number 24319
_diffrn_reflns_point_group_measured_fraction_full 0.997
_diffrn_reflns_point_group_measured_fraction_max 0.997
_diffrn_reflns_theta_full 25.001
_diffrn_reflns_theta_max 25.001
_diffrn_reflns_theta_min 3.385
_exptl_absorpt_coefficient_mu 1.823
_exptl_absorpt_correction_T_max 0.918
_exptl_absorpt_correction_T_min 0.755
_exptl_absorpt_correction_type multi-scan
_exptl_absorpt_process_details
;
Empirical absorption correction using spherical harmonics,
implemented in SCALE3 ABSPACK scaling algorithm 
(Oxford Diffraction, 2008).
;
_exptl_crystal_colour yellow
_exptl_crystal_density_diffrn 1.518
_exptl_crystal_description needle
_exptl_crystal_F_000 1544
_exptl_crystal_size_max 0.300
_exptl_crystal_size_mid 0.110
_exptl_crystal_size_min 0.090
_refine_diff_density_max 0.638
_refine_diff_density_min -0.417
_refine_diff_density_rms 0.077
_refine_ls_extinction_method none
_refine_ls_goodness_of_fit_ref 0.986
_refine_ls_hydrogen_treatment mixed
_refine_ls_matrix_type full
_refine_ls_number_parameters 580
_refine_ls_number_reflns 5813
_refine_ls_number_restraints 480
_refine_ls_restrained_S_all 0.988
_refine_ls_R_factor_all 0.1351
_refine_ls_R_factor_gt 0.0567
_refine_ls_shift/su_max 0.000
_refine_ls_shift/su_mean 0.000
_refine_ls_structure_factor_coef Fsqd
_refine_ls_weighting_details 'w=1/[\s^2^(Fo^2^)+(0.0443P)^2^] where P=(Fo^2^+2Fc^2^)/3'
_refine_ls_weighting_scheme calc
_refine_ls_wR_factor_gt 0.1029
_refine_ls_wR_factor_ref 0.1295
_reflns_Friedel_coverage 0.000
_reflns_number_gt 3213
_reflns_number_total 5813
_reflns_threshold_expression 'I > 2\s(I)'
_cod_data_source_file d4dt00446a2.cif
_cod_data_source_block 1
_cod_depositor_comments 'Adding full bibliography for 7715510--7715511.cif.'
_cod_original_sg_symbol_H-M 'P 21/n'
_cod_database_code 7715510
_shelx_shelxl_version_number 2017/1
_shelx_space_group_comment
;
The symmetry employed for this shelxl refinement is uniquely defined
by the following loop, which should always be used as a source of
symmetry information in preference to the above space-group names.
They are only intended as comments.
;
_shelx_estimated_absorpt_t_min 0.611
_shelx_estimated_absorpt_t_max 0.853

loop_
_space_group_symop_operation_xyz
'x, y, z'
'-x+1/2, y+1/2, -z+1/2'
'-x, -y, -z'
'x-1/2, -y-1/2, z-1/2'

loop_
_atom_site_label
_atom_site_type_symbol
_atom_site_fract_x
_atom_site_fract_y
_atom_site_fract_z
_atom_site_U_iso_or_equiv
_atom_site_adp_type
_atom_site_occupancy
_atom_site_site_symmetry_order
_atom_site_calc_flag
_atom_site_refinement_flags_posn
_atom_site_refinement_flags_adp
_atom_site_refinement_flags_occupancy
_atom_site_disorder_assembly
_atom_site_disorder_group
Sr1 Sr 0.22662(2) -0.78366(6) 0.26479(4) 0.03987(19) Uani 1 1 d . . . . .
O1W O 0.1759(2) -0.6293(7) 0.3250(4) 0.0905(18) Uani 1 1 d D . . . .
H1WA H 0.1539(18) -0.596(12) 0.267(4) 0.136 Uiso 1 1 d D U . . .
H1WB H 0.166(3) -0.634(12) 0.373(5) 0.136 Uiso 1 1 d D U . . .
C1A C 0.0847(4) -0.3680(19) 0.0901(9) 0.048(3) Uani 0.610(7) 1 d D U P A 1
C1C C 0.0880(7) -0.405(3) 0.1263(17) 0.060(5) Uani 0.390(7) 1 d D U P A 2
C1B C 0.2716(2) -1.2239(7) 0.6000(4) 0.0491(17) Uani 1 1 d . . . . .
O2W O 0.15151(16) -0.9001(6) 0.1573(4) 0.0790(15) Uani 1 1 d D . . . .
H2WA H 0.1282(15) -0.848(10) 0.156(6) 0.118 Uiso 1 1 d D U . . .
H2WB H 0.150(3) -0.992(8) 0.116(5) 0.118 Uiso 1 1 d D U . . .
C2A C 0.0619(4) -0.3762(17) 0.1505(10) 0.063(3) Uani 0.610(7) 1 d D U P A 1
C2C C 0.0678(6) -0.476(3) 0.1838(18) 0.061(5) Uani 0.390(7) 1 d D U P A 2
C2B C 0.3046(2) -1.3387(7) 0.6631(4) 0.0513(18) Uani 1 1 d . . . . .
O3W O 0.22804(14) -1.0185(5) 0.1235(3) 0.0440(10) Uani 1 1 d D . . . .
H3WA H 0.2040(11) -1.079(7) 0.086(4) 0.066 Uiso 1 1 d D U . . .
H3WB H 0.2339(19) -0.943(6) 0.082(4) 0.066 Uiso 1 1 d D U . . .
C3A C 0.0204(4) -0.321(2) 0.1176(11) 0.071(4) Uani 0.610(7) 1 d D U P A 1
H3A H 0.005823 -0.327544 0.159285 0.086 Uiso 0.610(7) 1 calc R U P A 1
C3C C 0.0275(6) -0.416(3) 0.1623(16) 0.082(5) Uani 0.390(7) 1 d D U P A 2
H3C H 0.014716 -0.451114 0.205105 0.098 Uiso 0.390(7) 1 calc R U P A 2
C3B C 0.3215(2) -1.3287(8) 0.7686(5) 0.0610(19) Uani 1 1 d . . . . .
H3B H 0.343281 -1.406226 0.808811 0.073 Uiso 1 1 calc R U . . .
C4A C 0.0021(4) -0.2543(19) 0.0191(10) 0.070(3) Uani 0.610(7) 1 d D U P A 1
C4C C 0.0055(7) -0.305(3) 0.0789(18) 0.065(5) Uani 0.390(7) 1 d D U P A 2
C4B C 0.3052(3) -1.1996(9) 0.8128(5) 0.070(2) Uani 1 1 d . . . . .
C5A C 0.0221(3) -0.2362(15) -0.0452(10) 0.070(3) Uani 0.610(7) 1 d D U P A 1
H5A H 0.008356 -0.188700 -0.111145 0.084 Uiso 0.610(7) 1 calc R U P A 1
C5C C 0.0232(6) -0.241(3) 0.0158(17) 0.068(5) Uani 0.390(7) 1 d D U P A 2
H5C H 0.008571 -0.167419 -0.040916 0.082 Uiso 0.390(7) 1 calc R U P A 2
C5B C 0.2734(3) -1.0853(9) 0.7563(5) 0.072(2) Uani 1 1 d . . . . .
H5B H 0.263300 -0.999177 0.788428 0.086 Uiso 1 1 calc R U . . .
C6A C 0.0640(4) -0.2922(17) -0.0073(9) 0.058(3) Uani 0.610(7) 1 d D U P A 1
H6A H 0.078643 -0.278509 -0.048468 0.070 Uiso 0.610(7) 1 calc R U P A 1
C6C C 0.0648(6) -0.295(3) 0.0430(16) 0.060(5) Uani 0.390(7) 1 d D U P A 2
H6C H 0.077971 -0.253610 0.002131 0.072 Uiso 0.390(7) 1 calc R U P A 2
C6B C 0.2563(2) -1.0982(8) 0.6505(5) 0.065(2) Uani 1 1 d . . . . .
H6B H 0.234022 -1.021614 0.611822 0.077 Uiso 1 1 calc R U . . .
N7A N 0.12671(18) -0.4460(7) 0.1408(4) 0.0601(15) Uani 1 1 d . . . . .
N7B N 0.25725(16) -1.2495(5) 0.4954(3) 0.0469(13) Uani 1 1 d . . . . .
S8A S 0.15675(5) -0.41162(18) 0.08833(12) 0.0474(4) Uani 1 1 d . . . . .
S8B S 0.22529(5) -1.11393(17) 0.41772(11) 0.0447(4) Uani 1 1 d . . . . .
O9A O 0.19847(12) -0.4726(4) 0.1594(3) 0.0440(10) Uani 1 1 d . . . . .
O9B O 0.23399(14) -0.9215(4) 0.4443(3) 0.0540(12) Uani 1 1 d . . . . .
O10A O 0.15618(14) -0.2246(5) 0.0529(3) 0.0698(13) Uani 1 1 d . . . . .
O10B O 0.22418(12) -1.1549(4) 0.3169(3) 0.0440(10) Uani 1 1 d . . . . .
C11A C 0.1428(2) -0.5513(8) -0.0205(5) 0.067(2) Uani 1 1 d . . . . .
H11A H 0.163686 -0.540195 -0.047748 0.100 Uiso 1 1 calc R U . . .
H11B H 0.115873 -0.513713 -0.071565 0.100 Uiso 1 1 calc R U . . .
H11C H 0.141242 -0.676485 -0.001814 0.100 Uiso 1 1 calc R U . . .
C11B C 0.1740(2) -1.1605(8) 0.4064(5) 0.067(2) Uani 1 1 d . . . . .
H11D H 0.173683 -1.158071 0.473272 0.100 Uiso 1 1 calc R U . . .
H11E H 0.165309 -1.279333 0.376267 0.100 Uiso 1 1 calc R U . . .
H11F H 0.154872 -1.069452 0.363564 0.100 Uiso 1 1 calc R U . . .
O12A O 0.0840(3) -0.4473(15) 0.2494(9) 0.084(3) Uani 0.610(7) 1 d . U P A 1
O12C O 0.0920(6) -0.594(3) 0.2605(14) 0.123(6) Uani 0.390(7) 1 d . U P A 2
O12B O 0.31934(15) -1.4609(5) 0.6124(3) 0.0651(13) Uani 1 1 d . . . . .
C13A C 0.0665(7) -0.449(3) 0.3195(17) 0.154(6) Uani 0.610(7) 1 d D U P A 1
C13C C 0.0727(10) -0.676(4) 0.322(2) 0.121(7) Uani 0.390(7) 1 d D U P A 2
C13B C 0.3537(3) -1.5739(8) 0.6714(5) 0.062(2) Uani 1 1 d . . . . .
C14A C 0.0609(8) -0.286(3) 0.3614(18) 0.201(7) Uani 0.610(7) 1 d D U P A 1
H14A H 0.065083 -0.173397 0.336814 0.241 Uiso 0.610(7) 1 calc R U P A 1
C14C C 0.0736(11) -0.573(4) 0.404(2) 0.149(8) Uani 0.390(7) 1 d D U P A 2
H14C H 0.080169 -0.448738 0.415557 0.178 Uiso 0.390(7) 1 calc R U P A 2
C14B C 0.3920(3) -1.5261(13) 0.6827(6) 0.099(3) Uani 1 1 d . . . . .
H14B H 0.396536 -1.416453 0.655646 0.119 Uiso 1 1 calc R U . . .
C15A C 0.0487(8) -0.300(4) 0.4436(19) 0.214(8) Uani 0.610(7) 1 d D U P A 1
H15A H 0.045413 -0.201682 0.480760 0.257 Uiso 0.610(7) 1 calc R U P A 1
C15C C 0.0628(11) -0.690(4) 0.468(2) 0.164(9) Uani 0.390(7) 1 d D U P A 2
H15C H 0.066564 -0.652434 0.533200 0.196 Uiso 0.390(7) 1 calc R U P A 2
C15B C 0.4253(4) -1.6439(18) 0.7359(8) 0.129(4) Uani 1 1 d . . . . .
H15B H 0.452469 -1.613743 0.743898 0.155 Uiso 1 1 calc R U . . .
C16A C 0.0421(8) -0.480(4) 0.4611(19) 0.209(8) Uani 0.610(7) 1 d D U P A 1
H16A H 0.035260 -0.489004 0.517183 0.251 Uiso 0.610(7) 1 calc R U P A 1
C16C C 0.0468(10) -0.861(4) 0.432(2) 0.150(8) Uani 0.390(7) 1 d D U P A 2
H16C H 0.030987 -0.912511 0.464565 0.180 Uiso 0.390(7) 1 calc R U P A 2
C16B C 0.4187(4) -1.8011(18) 0.7758(8) 0.133(4) Uani 1 1 d . . . . .
H16B H 0.441149 -1.878786 0.811480 0.159 Uiso 1 1 calc R U . . .
C17A C 0.0426(9) -0.654(4) 0.421(2) 0.218(8) Uani 0.610(7) 1 d D U P A 1
H17A H 0.034257 -0.764231 0.439187 0.262 Uiso 0.610(7) 1 calc R U P A 1
C17C C 0.0503(10) -0.967(4) 0.357(2) 0.160(8) Uani 0.390(7) 1 d D U P A 2
H17C H 0.045491 -1.092423 0.348887 0.191 Uiso 0.390(7) 1 calc R U P A 2
C17B C 0.3803(4) -1.8454(12) 0.7647(7) 0.108(3) Uani 1 1 d . . . . .
H17B H 0.376195 -1.953454 0.793813 0.129 Uiso 1 1 calc R U . . .
C18A C 0.0588(9) -0.622(3) 0.346(2) 0.183(7) Uani 0.610(7) 1 d D U P A 1
H18A H 0.064538 -0.722151 0.314241 0.220 Uiso 0.610(7) 1 calc R U P A 1
C18C C 0.0624(9) -0.855(3) 0.296(2) 0.137(7) Uani 0.390(7) 1 d D U P A 2
H18C H 0.063461 -0.902438 0.236235 0.164 Uiso 0.390(7) 1 calc R U P A 2
C18B C 0.3458(3) -1.7341(10) 0.7102(5) 0.081(2) Uani 1 1 d . . . . .
H18B H 0.318675 -1.767009 0.700625 0.097 Uiso 1 1 calc R U . . .
N19A N -0.0443(6) -0.198(3) -0.0289(18) 0.087(5) Uani 0.610(7) 1 d . U P A 1
N19C N -0.0388(7) -0.255(3) 0.059(2) 0.083(5) Uani 0.390(7) 1 d . U P A 2
N19B N 0.3234(2) -1.1861(9) 0.9254(5) 0.082(2) Uani 1 1 d . U . . .
O20A O -0.0600(5) -0.193(2) 0.0418(15) 0.111(5) Uani 0.610(7) 1 d . U P A 1
O20C O -0.0502(5) -0.297(2) 0.1270(15) 0.109(5) Uani 0.390(7) 1 d . U P A 2
O20B O 0.3125(2) -1.0601(8) 0.9631(4) 0.124(2) Uani 1 1 d . U . . .
O21A O -0.0603(3) -0.1534(13) -0.1103(10) 0.108(4) Uani 0.610(7) 1 d . U P A 1
O21C O -0.0572(9) -0.185(5) -0.013(2) 0.089(7) Uani 0.390(7) 1 d . U P A 2
O21B O 0.3472(2) -1.3042(8) 0.9743(4) 0.112(2) Uani 1 1 d . U . . .

loop_
_atom_site_aniso_label
_atom_site_aniso_U_11
_atom_site_aniso_U_22
_atom_site_aniso_U_33
_atom_site_aniso_U_23
_atom_site_aniso_U_13
_atom_site_aniso_U_12
Sr1 0.0575(4) 0.0280(3) 0.0380(3) 0.0034(2) 0.0237(3) 0.0021(3)
O1W 0.129(5) 0.102(4) 0.071(4) 0.036(3) 0.073(4) 0.059(4)
C1A 0.045(6) 0.039(6) 0.051(6) -0.007(5) 0.010(5) -0.014(5)
C1C 0.067(9) 0.056(9) 0.055(9) 0.007(7) 0.024(7) 0.000(7)
C1B 0.088(5) 0.027(3) 0.047(4) 0.008(3) 0.042(4) 0.005(3)
O2W 0.051(4) 0.067(3) 0.105(4) 0.002(3) 0.017(3) 0.014(3)
C2A 0.054(6) 0.057(6) 0.078(6) 0.000(5) 0.027(5) -0.006(5)
C2C 0.061(8) 0.065(9) 0.059(8) 0.004(7) 0.026(7) -0.006(7)
C2B 0.090(6) 0.030(3) 0.036(4) -0.003(3) 0.028(4) 0.004(3)
O3W 0.065(3) 0.034(2) 0.033(2) -0.0011(17) 0.021(2) -0.017(2)
C3A 0.063(7) 0.060(7) 0.090(7) -0.007(6) 0.031(6) 0.004(6)
C3C 0.072(8) 0.089(9) 0.085(8) 0.003(7) 0.033(7) 0.005(7)
C3B 0.094(6) 0.044(4) 0.045(4) -0.002(3) 0.029(4) -0.009(4)
C4A 0.064(6) 0.045(6) 0.092(7) -0.009(5) 0.024(5) -0.007(6)
C4C 0.063(7) 0.056(9) 0.070(9) -0.014(7) 0.020(6) -0.001(7)
C4B 0.131(7) 0.052(4) 0.035(4) -0.009(3) 0.042(5) -0.018(5)
C5A 0.066(6) 0.050(6) 0.069(6) -0.004(6) 0.002(5) -0.002(5)
C5C 0.066(8) 0.055(9) 0.082(9) -0.006(7) 0.029(7) 0.009(7)
C5B 0.136(8) 0.049(4) 0.056(5) 0.001(3) 0.066(5) 0.005(4)
C6A 0.058(6) 0.040(5) 0.056(6) -0.004(5) 0.004(5) 0.002(5)
C6C 0.061(8) 0.054(8) 0.061(9) 0.003(7) 0.022(7) -0.004(7)
C6B 0.111(7) 0.050(4) 0.052(4) 0.006(3) 0.052(5) 0.018(4)
N7A 0.046(4) 0.067(3) 0.064(4) -0.006(3) 0.020(3) -0.009(3)
N7B 0.083(4) 0.033(2) 0.032(3) 0.006(2) 0.032(3) 0.014(2)
S8A 0.0502(12) 0.0329(8) 0.0498(9) 0.0046(7) 0.0114(9) -0.0015(7)
S8B 0.0700(13) 0.0317(8) 0.0460(9) 0.0064(7) 0.0375(9) 0.0079(7)
O9A 0.045(3) 0.043(2) 0.037(2) 0.0079(17) 0.010(2) 0.0058(19)
O9B 0.093(4) 0.027(2) 0.052(2) 0.0064(17) 0.040(3) 0.008(2)
O10A 0.058(3) 0.038(2) 0.086(3) 0.023(2) 0.002(3) -0.005(2)
O10B 0.063(3) 0.043(2) 0.035(2) 0.0085(17) 0.030(2) 0.0115(19)
C11A 0.080(6) 0.062(4) 0.054(4) -0.002(3) 0.023(4) 0.004(4)
C11B 0.083(6) 0.061(4) 0.081(5) 0.006(4) 0.059(5) 0.003(4)
O12A 0.074(6) 0.096(6) 0.099(6) -0.008(6) 0.055(5) -0.001(5)
O12C 0.107(10) 0.144(10) 0.125(10) 0.033(8) 0.054(8) -0.004(8)
O12B 0.101(4) 0.054(3) 0.035(2) 0.004(2) 0.023(3) 0.030(3)
C13A 0.120(10) 0.171(9) 0.155(10) -0.015(7) 0.042(8) 0.000(8)
C13C 0.103(11) 0.145(10) 0.113(10) 0.022(7) 0.043(8) 0.009(8)
C13B 0.095(7) 0.044(4) 0.038(4) 0.001(3) 0.019(4) 0.009(4)
C14A 0.188(11) 0.217(9) 0.202(11) -0.026(8) 0.085(8) 0.003(8)
C14C 0.141(12) 0.169(11) 0.153(11) -0.001(7) 0.078(9) -0.013(8)
C14B 0.085(8) 0.104(7) 0.081(6) 0.028(5) 0.006(6) -0.003(6)
C15A 0.216(12) 0.239(10) 0.198(11) -0.024(8) 0.096(8) 0.006(9)
C15C 0.174(13) 0.180(11) 0.146(11) 0.013(7) 0.075(9) -0.007(9)
C15B 0.084(9) 0.163(10) 0.114(8) 0.025(8) 0.015(7) 0.012(8)
C16A 0.212(12) 0.235(11) 0.184(10) -0.005(7) 0.086(9) 0.013(9)
C16C 0.141(12) 0.172(11) 0.152(11) 0.018(8) 0.076(9) -0.006(8)
C16B 0.116(11) 0.141(11) 0.096(8) 0.036(7) -0.001(8) 0.049(9)
C17A 0.219(13) 0.235(10) 0.207(11) 0.009(8) 0.095(9) -0.012(9)
C17C 0.154(12) 0.163(11) 0.166(11) 0.008(7) 0.070(9) -0.013(8)
C17B 0.155(11) 0.067(5) 0.075(6) 0.025(5) 0.020(8) 0.020(7)
C18A 0.171(12) 0.205(9) 0.175(10) 0.008(8) 0.073(8) -0.007(8)
C18C 0.126(12) 0.157(10) 0.129(10) 0.007(7) 0.054(8) 0.006(8)
C18B 0.107(7) 0.063(5) 0.060(5) 0.008(4) 0.021(5) -0.003(5)
N19A 0.080(8) 0.054(7) 0.117(8) -0.023(7) 0.031(6) 0.000(7)
N19C 0.073(8) 0.063(9) 0.105(9) -0.022(7) 0.028(7) 0.004(7)
N19B 0.137(6) 0.059(4) 0.058(4) -0.013(3) 0.049(4) -0.024(4)
O20A 0.085(8) 0.096(9) 0.151(11) -0.031(10) 0.048(9) 0.018(7)
O20C 0.083(10) 0.125(11) 0.126(11) -0.020(9) 0.049(9) 0.024(9)
O20B 0.229(8) 0.096(4) 0.068(4) -0.034(3) 0.081(4) -0.007(4)
O21A 0.067(7) 0.085(6) 0.125(7) -0.021(6) -0.006(6) 0.007(5)
O21C 0.074(12) 0.076(11) 0.118(13) -0.019(11) 0.041(10) 0.017(10)
O21B 0.187(7) 0.082(4) 0.054(3) -0.003(3) 0.037(4) -0.014(4)

loop_
_atom_type_symbol
_atom_type_description
_atom_type_scat_dispersion_real
_atom_type_scat_dispersion_imag
_atom_type_scat_source
C C 0.0033 0.0016 'International Tables Vol C Tables 4.2.6.8 and 6.1.1.4'
H H 0.0000 0.0000 'International Tables Vol C Tables 4.2.6.8 and 6.1.1.4'
N N 0.0061 0.0033 'International Tables Vol C Tables 4.2.6.8 and 6.1.1.4'
O O 0.0106 0.0060 'International Tables Vol C Tables 4.2.6.8 and 6.1.1.4'
S S 0.1246 0.1234 'International Tables Vol C Tables 4.2.6.8 and 6.1.1.4'
Sr Sr -1.5307 3.2498 'International Tables Vol C Tables 4.2.6.8 and 6.1.1.4'

loop_
_geom_angle_atom_site_label_1
_geom_angle_atom_site_label_2
_geom_angle_atom_site_label_3
_geom_angle
_geom_angle_site_symmetry_1
_geom_angle_site_symmetry_3
_geom_angle_publ_flag
O1W Sr1 O2W 70.66(19) . . ?
O1W Sr1 O3W 77.90(18) . 2 ?
O2W Sr1 O3W 145.72(13) . 2 ?
O1W Sr1 O10B 132.19(15) . 2 ?
O2W Sr1 O10B 123.02(15) . 2 ?
O3W Sr1 O10B 70.26(11) 2 2 ?
O1W Sr1 O3W 141.22(18) . . ?
O2W Sr1 O3W 70.61(15) . . ?
O3W Sr1 O3W 138.63(5) 2 . ?
O10B Sr1 O3W 70.79(10) 2 . ?
O1W Sr1 O9B 69.07(13) . . ?
O2W Sr1 O9B 96.84(16) . . ?
O3W Sr1 O9B 84.09(11) 2 . ?
O10B Sr1 O9B 138.18(13) 2 . ?
O3W Sr1 O9B 117.53(10) . . ?
O1W Sr1 O9A 70.66(13) . . ?
O2W Sr1 O9A 84.20(14) . . ?
O3W Sr1 O9A 72.60(11) 2 . ?
O10B Sr1 O9A 66.36(11) 2 . ?
O3W Sr1 O9A 103.65(10) . . ?
O9B Sr1 O9A 136.74(10) . . ?
O1W Sr1 O9A 140.63(13) . 2_545 ?
O2W Sr1 O9A 129.49(12) . 2_545 ?
O3W Sr1 O9A 83.96(11) 2 2_545 ?
O10B Sr1 O9A 70.46(11) 2 2_545 ?
O3W Sr1 O9A 70.34(12) . 2_545 ?
O9B Sr1 O9A 74.57(11) . 2_545 ?
O9A Sr1 O9A 135.63(8) . 2_545 ?
O1W Sr1 O10B 103.66(14) . . ?
O2W Sr1 O10B 72.88(13) . . ?
O3W Sr1 O10B 129.23(11) 2 . ?
O10B Sr1 O10B 124.06(9) 2 . ?
O3W Sr1 O10B 66.10(10) . . ?
O9B Sr1 O10B 52.06(10) . . ?
O9A Sr1 O10B 156.86(12) . . ?
O9A Sr1 O10B 62.68(11) 2_545 . ?
O1W Sr1 S8B 83.99(11) . . ?
O2W Sr1 S8B 82.13(12) . . ?
O3W Sr1 S8B 108.21(8) 2 . ?
O10B Sr1 S8B 139.23(9) 2 . ?
O3W Sr1 S8B 92.46(8) . . ?
O9B Sr1 S8B 25.92(8) . . ?
O9A Sr1 S8B 154.04(9) . . ?
O9A Sr1 S8B 68.90(8) 2_545 . ?
O10B Sr1 S8B 26.40(7) . . ?
O1W Sr1 Sr1 142.88(13) . 2_545 ?
O2W Sr1 Sr1 89.63(10) . 2_545 ?
O3W Sr1 Sr1 124.32(9) 2 2_545 ?
O10B Sr1 Sr1 84.93(8) 2 2_545 ?
O3W Sr1 Sr1 38.24(8) . 2_545 ?
O9B Sr1 Sr1 83.06(7) . 2_545 ?
O9A Sr1 Sr1 140.15(8) . 2_545 ?
O9A Sr1 Sr1 40.42(7) 2_545 2_545 ?
O10B Sr1 Sr1 39.37(7) . 2_545 ?
S8B Sr1 Sr1 61.80(3) . 2_545 ?
O1W Sr1 Sr1 90.11(14) . 2 ?
O2W Sr1 Sr1 125.73(11) . 2 ?
O3W Sr1 Sr1 39.59(8) 2 2 ?
O10B Sr1 Sr1 43.17(7) 2 2 ?
O3W Sr1 Sr1 111.23(7) . 2 ?
O9B Sr1 Sr1 123.52(8) . 2 ?
O9A Sr1 Sr1 41.70(8) . 2 ?
O9A Sr1 Sr1 97.75(8) 2_545 2 ?
O10B Sr1 Sr1 160.31(9) . 2 ?
S8B Sr1 Sr1 147.59(4) . 2 ?
Sr1 Sr1 Sr1 126.38(3) 2_545 2 ?
O1W Sr1 H1WA 17.5(10) . . ?
O2W Sr1 H1WA 58.9(16) . . ?
O3W Sr1 H1WA 87.3(16) 2 . ?
O10B Sr1 H1WA 125.0(17) 2 . ?
O3W Sr1 H1WA 127.2(13) . . ?
O9B Sr1 H1WA 84.5(12) . . ?
O9A Sr1 H1WA 59.1(16) . . ?
O9A Sr1 H1WA 158.0(10) 2_545 . ?
O10B Sr1 H1WA 109.2(18) . . ?
S8B Sr1 H1WA 94.9(16) . . ?
Sr1 Sr1 H1WA 144.3(18) 2_545 . ?
Sr1 Sr1 H1WA 88.1(18) 2 . ?
O1W Sr1 H3WB 143.3(12) . . ?
O2W Sr1 H3WB 77.3(11) . . ?
O3W Sr1 H3WB 125.8(9) 2 . ?
O10B Sr1 H3WB 55.7(8) 2 . ?
O3W Sr1 H3WB 17.2(6) . . ?
O9B Sr1 H3WB 133.7(7) . . ?
O9A Sr1 H3WB 89.0(8) . . ?
O9A Sr1 H3WB 74.8(12) 2_545 . ?
O10B Sr1 H3WB 83.0(6) . . ?
S8B Sr1 H3WB 109.3(7) . . ?
Sr1 Sr1 H3WB 51.4(8) 2_545 . ?
Sr1 Sr1 H3WB 94.4(6) 2 . ?
H1WA Sr1 H3WB 126.2(15) . . ?
Sr1 O1W H1WA 105(6) . . ?
Sr1 O1W H1WB 143(6) . . ?
H1WA O1W H1WB 105(8) . . ?
C6A C1A C2A 116.3(11) . . ?
C6A C1A N7A 130.8(9) . . ?
C2A C1A N7A 112.9(9) . . ?
N7A C1C C6C 117.8(16) . . ?
N7A C1C C2C 124.2(16) . . ?
C6C C1C C2C 118(2) . . ?
N7B C1B C6B 127.0(6) . . ?
N7B C1B C2B 116.7(5) . . ?
C6B C1B C2B 116.3(5) . . ?
Sr1 O2W H2WA 125(6) . . ?
Sr1 O2W H2WB 115(6) . . ?
H2WA O2W H2WB 120(8) . . ?
C3A C2A C1A 124.0(12) . . ?
C3A C2A O12A 121.0(11) . . ?
C1A C2A O12A 115.0(10) . . ?
O12C C2C C3C 127.5(18) . . ?
O12C C2C C1C 114.3(16) . . ?
C3C C2C C1C 118(2) . . ?
C3B C2B O12B 121.9(6) . . ?
C3B C2B C1B 122.6(5) . . ?
O12B C2B C1B 115.6(5) . . ?
Sr1 O3W Sr1 102.17(12) 2_545 . ?
Sr1 O3W H3WA 100(4) 2_545 . ?
Sr1 O3W H3WA 117(4) . . ?
Sr1 O3W H3WB 129(4) 2_545 . ?
Sr1 O3W H3WB 101(4) . . ?
H3WA O3W H3WB 109(5) . . ?
C4A C3A C2A 115.3(13) . . ?
C4A C3A H3A 122.3 . . ?
C2A C3A H3A 122.3 . . ?
C2C C3C C4C 122(2) . . ?
C2C C3C H3C 119.1 . . ?
C4C C3C H3C 119.1 . . ?
C2B C3B C4B 117.9(6) . . ?
C2B C3B H3B 121.1 . . ?
C4B C3B H3B 121.1 . . ?
C3A C4A C5A 125.1(14) . . ?
C3A C4A N19A 120.7(14) . . ?
C5A C4A N19A 114.2(13) . . ?
C5C C4C C3C 122(2) . . ?
C5C C4C N19C 120.1(19) . . ?
C3C C4C N19C 117.9(19) . . ?
C5B C4B C3B 122.5(6) . . ?
C5B C4B N19B 119.2(6) . . ?
C3B C4B N19B 118.3(7) . . ?
C4A C5A C6A 116.9(12) . . ?
C4A C5A H5A 121.5 . . ?
C6A C5A H5A 121.5 . . ?
C4C C5C C6C 115(2) . . ?
C4C C5C H5C 122.6 . . ?
C6C C5C H5C 122.6 . . ?
C4B C5B C6B 119.2(6) . . ?
C4B C5B H5B 120.4 . . ?
C6B C5B H5B 120.4 . . ?
C5A C6A C1A 122.2(12) . . ?
C5A C6A H6A 118.9 . . ?
C1A C6A H6A 118.9 . . ?
C1C C6C C5C 125(2) . . ?
C1C C6C H6C 117.5 . . ?
C5C C6C H6C 117.5 . . ?
C5B C6B C1B 121.6(7) . . ?
C5B C6B H6B 119.2 . . ?
C1B C6B H6B 119.2 . . ?
C1C N7A S8A 138.3(9) . . ?
C1A N7A S8A 116.1(6) . . ?
C1B N7B S8B 121.2(4) . . ?
O10A S8A O9A 113.3(2) . . ?
O10A S8A N7A 114.1(3) . . ?
O9A S8A N7A 107.1(3) . . ?
O10A S8A C11A 106.2(3) . . ?
O9A S8A C11A 105.8(3) . . ?
N7A S8A C11A 110.1(3) . . ?
O9B S8B O10B 112.0(2) . . ?
O9B S8B N7B 114.6(3) . . ?
O10B S8B N7B 107.0(2) . . ?
O9B S8B C11B 107.7(3) . . ?
O10B S8B C11B 105.1(3) . . ?
N7B S8B C11B 110.0(3) . . ?
O9B S8B Sr1 53.35(14) . . ?
O10B S8B Sr1 59.44(13) . . ?
N7B S8B Sr1 137.84(19) . . ?
C11B S8B Sr1 112.1(2) . . ?
S8A O9A Sr1 132.8(2) . . ?
S8A O9A Sr1 129.25(19) . 2 ?
Sr1 O9A Sr1 97.87(12) . 2 ?
S8B O9B Sr1 100.73(18) . . ?
S8B O10B Sr1 139.6(2) . 2_545 ?
S8B O10B Sr1 94.17(16) . . ?
Sr1 O10B Sr1 97.47(11) 2_545 . ?
S8A C11A H11A 109.5 . . ?
S8A C11A H11B 109.5 . . ?
H11A C11A H11B 109.5 . . ?
S8A C11A H11C 109.5 . . ?
H11A C11A H11C 109.5 . . ?
H11B C11A H11C 109.5 . . ?
S8B C11B H11D 109.5 . . ?
S8B C11B H11E 109.5 . . ?
H11D C11B H11E 109.5 . . ?
S8B C11B H11F 109.5 . . ?
H11D C11B H11F 109.5 . . ?
H11E C11B H11F 109.5 . . ?
C13A O12A C2A 120.8(12) . . ?
C2C O12C C13C 117.3(19) . . ?
C2B O12B C13B 118.2(4) . . ?
O12A C13A C14A 120(2) . . ?
O12A C13A C18A 114(2) . . ?
C14A C13A C18A 126(3) . . ?
C18C C13C C14C 132(3) . . ?
C18C C13C O12C 111(2) . . ?
C14C C13C O12C 116(2) . . ?
C14B C13B C18B 122.4(8) . . ?
C14B C13B O12B 118.8(7) . . ?
C18B C13B O12B 118.8(8) . . ?
C13A C14A C15A 116(2) . . ?
C13A C14A H14A 121.8 . . ?
C15A C14A H14A 121.8 . . ?
C13C C14C C15C 107(3) . . ?
C13C C14C H14C 126.3 . . ?
C15C C14C H14C 126.3 . . ?
C13B C14B C15B 118.4(9) . . ?
C13B C14B H14B 120.8 . . ?
C15B C14B H14B 120.8 . . ?
C16A C15A C14A 111(2) . . ?
C16A C15A H15A 124.7 . . ?
C14A C15A H15A 124.7 . . ?
C16C C15C C14C 119(3) . . ?
C16C C15C H15C 120.3 . . ?
C14C C15C H15C 120.3 . . ?
C16B C15B C14B 120.5(11) . . ?
C16B C15B H15B 119.7 . . ?
C14B C15B H15B 119.7 . . ?
C15A C16A C17A 140(3) . . ?
C15A C16A H16A 110.1 . . ?
C17A C16A H16A 110.1 . . ?
C15C C16C C17C 130(3) . . ?
C15C C16C H16C 114.9 . . ?
C17C C16C H16C 114.9 . . ?
C17B C16B C15B 120.2(11) . . ?
C17B C16B H16B 119.9 . . ?
C15B C16B H16B 119.9 . . ?
C16A C17A C18A 104(2) . . ?
C16A C17A H17A 128.2 . . ?
C18A C17A H17A 128.2 . . ?
C16C C17C C18C 108(3) . . ?
C16C C17C H17C 125.8 . . ?
C18C C17C H17C 125.8 . . ?
C16B C17B C18B 121.4(10) . . ?
C16B C17B H17B 119.3 . . ?
C18B C17B H17B 119.3 . . ?
C13A C18A C17A 123(3) . . ?
C13A C18A H18A 118.5 . . ?
C17A C18A H18A 118.5 . . ?
C13C C18C C17C 120(3) . . ?
C13C C18C H18C 119.9 . . ?
C17C C18C H18C 119.9 . . ?
C13B C18B C17B 117.1(9) . . ?
C13B C18B H18B 121.4 . . ?
C17B C18B H18B 121.4 . . ?
O21A N19A O20A 127(2) . . ?
O21A N19A C4A 121.8(18) . . ?
O20A N19A C4A 110.9(17) . . ?
O21C N19C O20C 127(3) . . ?
O21C N19C C4C 117(3) . . ?
O20C N19C C4C 116(2) . . ?
O21B N19B O20B 123.9(7) . . ?
O21B N19B C4B 118.1(6) . . ?
O20B N19B C4B 117.9(7) . . ?

loop_
_geom_bond_atom_site_label_1
_geom_bond_atom_site_label_2
_geom_bond_distance
_geom_bond_site_symmetry_2
_geom_bond_publ_flag
Sr1 O1W 2.528(5) . ?
Sr1 O2W 2.569(5) . ?
Sr1 O3W 2.590(4) 2 ?
Sr1 O10B 2.616(3) 2 ?
Sr1 O3W 2.666(3) . ?
Sr1 O9B 2.669(3) . ?
Sr1 O9A 2.677(3) . ?
Sr1 O9A 2.747(4) 2_545 ?
Sr1 O10B 2.821(3) . ?
Sr1 S8B 3.2681(14) . ?
Sr1 H1WA 2.89(7) . ?
Sr1 H3WB 2.96(5) . ?
O1W H1WA 0.90(2) . ?
O1W H1WB 0.88(2) . ?
C1A C6A 1.391(9) . ?
C1A C2A 1.398(9) . ?
C1A N7A 1.452(13) . ?
C1C N7A 1.31(2) . ?
C1C C6C 1.385(10) . ?
C1C C2C 1.386(10) . ?
C1B N7B 1.379(7) . ?
C1B C6B 1.404(7) . ?
C1B C2B 1.406(8) . ?
O2W H2WA 0.89(2) . ?
O2W H2WB 0.88(2) . ?
C2A C3A 1.384(9) . ?
C2A O12A 1.400(15) . ?
C2C O12C 1.38(3) . ?
C2C C3C 1.378(10) . ?
C2B C3B 1.375(8) . ?
C2B O12B 1.377(6) . ?
O3W H3WA 0.90(2) . ?
O3W H3WB 0.89(2) . ?
C3A C4A 1.371(9) . ?
C3A H3A 0.9300 . ?
C3C C4C 1.380(10) . ?
C3C H3C 0.9300 . ?
C3B C4B 1.382(9) . ?
C3B H3B 0.9300 . ?
C4A C5A 1.371(9) . ?
C4A N19A 1.53(2) . ?
C4C C5C 1.368(10) . ?
C4C N19C 1.50(3) . ?
C4B C5B 1.353(9) . ?
C4B N19B 1.469(8) . ?
C5A C6A 1.390(9) . ?
C5A H5A 0.9300 . ?
C5C C6C 1.391(10) . ?
C5C H5C 0.9300 . ?
C5B C6B 1.381(8) . ?
C5B H5B 0.9300 . ?
C6A H6A 0.9300 . ?
C6C H6C 0.9300 . ?
C6B H6B 0.9300 . ?
N7A S8A 1.540(5) . ?
N7B S8B 1.558(5) . ?
S8A O10A 1.453(4) . ?
S8A O9A 1.456(4) . ?
S8A C11A 1.753(6) . ?
S8B O9B 1.454(4) . ?
S8B O10B 1.457(3) . ?
S8B C11B 1.761(7) . ?
C11A H11A 0.9600 . ?
C11A H11B 0.9600 . ?
C11A H11C 0.9600 . ?
C11B H11D 0.9600 . ?
C11B H11E 0.9600 . ?
C11B H11F 0.9600 . ?
O12A C13A 1.37(2) . ?
O12C C13C 1.44(3) . ?
O12B C13B 1.409(8) . ?
C13A C14A 1.376(10) . ?
C13A C18A 1.380(10) . ?
C13C C18C 1.368(10) . ?
C13C C14C 1.390(10) . ?
C13B C14B 1.324(11) . ?
C13B C18B 1.369(9) . ?
C14A C15A 1.412(10) . ?
C14A H14A 0.9300 . ?
C14C C15C 1.409(10) . ?
C14C H14C 0.9300 . ?
C14B C15B 1.392(12) . ?
C14B H14B 0.9300 . ?
C15A C16A 1.373(10) . ?
C15A H15A 0.9300 . ?
C15C C16C 1.373(10) . ?
C15C H15C 0.9300 . ?
C15B C16B 1.344(14) . ?
C15B H15B 0.9300 . ?
C16A C17A 1.390(10) . ?
C16A H16A 0.9300 . ?
C16C C17C 1.374(10) . ?
C16C H16C 0.9300 . ?
C16B C17B 1.319(14) . ?
C16B H16B 0.9300 . ?
C17A C18A 1.419(10) . ?
C17A H17A 0.9300 . ?
C17C C18C 1.387(10) . ?
C17C H17C 0.9300 . ?
C17B C18B 1.390(12) . ?
C17B H17B 0.9300 . ?
C18A H18A 0.9300 . ?
C18C H18C 0.9300 . ?
C18B H18B 0.9300 . ?
N19A O21A 1.11(2) . ?
N19A O20A 1.34(3) . ?
N19C O21C 1.08(4) . ?
N19C O20C 1.23(3) . ?
N19B O21B 1.198(8) . ?
N19B O20B 1.205(7) . ?

loop_
_geom_torsion_atom_site_label_1
_geom_torsion_atom_site_label_2
_geom_torsion_atom_site_label_3
_geom_torsion_atom_site_label_4
_geom_torsion
_geom_torsion_site_symmetry_1
_geom_torsion_site_symmetry_2
_geom_torsion_site_symmetry_3
_geom_torsion_site_symmetry_4
_geom_torsion_publ_flag
C6A C1A C2A C3A 3(2) . . . . ?
N7A C1A C2A C3A -176.2(12) . . . . ?
C6A C1A C2A O12A -177.9(11) . . . . ?
N7A C1A C2A O12A 3.4(16) . . . . ?
N7A C1C C2C O12C 1(4) . . . . ?
C6C C1C C2C O12C 175(2) . . . . ?
N7A C1C C2C C3C 178(2) . . . . ?
C6C C1C C2C C3C -7(3) . . . . ?
N7B C1B C2B C3B -179.4(6) . . . . ?
C6B C1B C2B C3B -0.7(9) . . . . ?
N7B C1B C2B O12B 1.5(8) . . . . ?
C6B C1B C2B O12B -179.9(5) . . . . ?
C1A C2A C3A C4A 0(2) . . . . ?
O12A C2A C3A C4A -179.7(12) . . . . ?
O12C C2C C3C C4C -176(2) . . . . ?
C1C C2C C3C C4C 7(3) . . . . ?
O12B C2B C3B C4B 178.9(6) . . . . ?
C1B C2B C3B C4B -0.2(9) . . . . ?
C2A C3A C4A C5A -2(2) . . . . ?
C2A C3A C4A N19A 176.8(15) . . . . ?
C2C C3C C4C C5C -3(4) . . . . ?
C2C C3C C4C N19C 177(2) . . . . ?
C2B C3B C4B C5B 0.3(10) . . . . ?
C2B C3B C4B N19B -179.2(6) . . . . ?
C3A C4A C5A C6A 1(2) . . . . ?
N19A C4A C5A C6A -177.6(13) . . . . ?
C3C C4C C5C C6C -1(4) . . . . ?
N19C C4C C5C C6C 179(2) . . . . ?
C3B C4B C5B C6B 0.6(11) . . . . ?
N19B C4B C5B C6B -180.0(6) . . . . ?
C4A C5A C6A C1A 1.7(18) . . . . ?
C2A C1A C6A C5A -3.3(19) . . . . ?
N7A C1A C6A C5A 175.1(12) . . . . ?
N7A C1C C6C C5C 179(2) . . . . ?
C2C C1C C6C C5C 4(4) . . . . ?
C4C C5C C6C C1C 0(4) . . . . ?
C4B C5B C6B C1B -1.5(11) . . . . ?
N7B C1B C6B C5B -179.9(6) . . . . ?
C2B C1B C6B C5B 1.6(9) . . . . ?
C6C C1C N7A S8A -2(4) . . . . ?
C2C C1C N7A S8A 172.5(14) . . . . ?
C6A C1A N7A S8A 12.2(17) . . . . ?
C2A C1A N7A S8A -169.3(8) . . . . ?
C6B C1B N7B S8B 10.0(9) . . . . ?
C2B C1B N7B S8B -171.6(4) . . . . ?
C1C N7A S8A O10A 43(2) . . . . ?
C1A N7A S8A O10A 44.2(7) . . . . ?
C1C N7A S8A O9A 169.6(19) . . . . ?
C1A N7A S8A O9A 170.5(7) . . . . ?
C1C N7A S8A C11A -75.9(19) . . . . ?
C1A N7A S8A C11A -75.0(7) . . . . ?
C1B N7B S8B O9B 42.5(5) . . . . ?
C1B N7B S8B O10B 167.3(5) . . . . ?
C1B N7B S8B C11B -79.1(5) . . . . ?
C1B N7B S8B Sr1 104.3(5) . . . . ?
O10A S8A O9A Sr1 177.1(3) . . . . ?
N7A S8A O9A Sr1 50.4(3) . . . . ?
C11A S8A O9A Sr1 -67.0(3) . . . . ?
O10A S8A O9A Sr1 1.2(4) . . . 2 ?
N7A S8A O9A Sr1 -125.5(3) . . . 2 ?
C11A S8A O9A Sr1 117.1(3) . . . 2 ?
O10B S8B O9B Sr1 10.3(3) . . . . ?
N7B S8B O9B Sr1 132.5(2) . . . . ?
C11B S8B O9B Sr1 -104.8(3) . . . . ?
O9B S8B O10B Sr1 97.1(3) . . . 2_545 ?
N7B S8B O10B Sr1 -29.3(4) . . . 2_545 ?
C11B S8B O10B Sr1 -146.3(3) . . . 2_545 ?
Sr1 S8B O10B Sr1 106.7(3) . . . 2_545 ?
O9B S8B O10B Sr1 -9.6(3) . . . . ?
N7B S8B O10B Sr1 -136.0(2) . . . . ?
C11B S8B O10B Sr1 107.1(2) . . . . ?
C3A C2A O12A C13A -6(2) . . . . ?
C1A C2A O12A C13A 174.5(14) . . . . ?
C3C C2C O12C C13C 4(4) . . . . ?
C1C C2C O12C C13C -179(2) . . . . ?
C3B C2B O12B C13B -2.0(9) . . . . ?
C1B C2B O12B C13B 177.1(6) . . . . ?
C2A O12A C13A C14A -70(2) . . . . ?
C2A O12A C13A C18A 114(2) . . . . ?
C2C O12C C13C C18C 105(3) . . . . ?
C2C O12C C13C C14C -85(3) . . . . ?
C2B O12B C13B C14B -98.6(8) . . . . ?
C2B O12B C13B C18B 85.0(7) . . . . ?
O12A C13A C14A C15A -171(2) . . . . ?
C18A C13A C14A C15A 4(4) . . . . ?
C18C C13C C14C C15C 2(5) . . . . ?
O12C C13C C14C C15C -166(3) . . . . ?
C18B C13B C14B C15B 0.1(13) . . . . ?
O12B C13B C14B C15B -176.2(7) . . . . ?
C13A C14A C15A C16A -4(4) . . . . ?
C13C C14C C15C C16C -11(5) . . . . ?
C13B C14B C15B C16B -0.8(15) . . . . ?
C14A C15A C16A C17A -3(6) . . . . ?
C14C C15C C16C C17C 23(6) . . . . ?
C14B C15B C16B C17B 0.2(18) . . . . ?
C15A C16A C17A C18A 7(6) . . . . ?
C15C C16C C17C C18C -19(5) . . . . ?
C15B C16B C17B C18B 1.2(18) . . . . ?
O12A C13A C18A C17A 177(2) . . . . ?
C14A C13A C18A C17A 2(5) . . . . ?
C16A C17A C18A C13A -6(4) . . . . ?
C14C C13C C18C C17C 0(6) . . . . ?
O12C C13C C18C C17C 169(3) . . . . ?
C16C C17C C18C C13C 7(4) . . . . ?
C14B C13B C18B C17B 1.3(11) . . . . ?
O12B C13B C18B C17B 177.6(6) . . . . ?
C16B C17B C18B C13B -1.9(14) . . . . ?
C3A C4A N19A O21A -175.3(18) . . . . ?
C5A C4A N19A O21A 3(3) . . . . ?
C3A C4A N19A O20A 10(2) . . . . ?
C5A C4A N19A O20A -170.9(16) . . . . ?
C5C C4C N19C O21C 9(4) . . . . ?
C3C C4C N19C O21C -171(3) . . . . ?
C5C C4C N19C O20C -170(2) . . . . ?
C3C C4C N19C O20C 10(3) . . . . ?
C5B C4B N19B O21B 169.6(7) . . . . ?
C3B C4B N19B O21B -10.9(10) . . . . ?
C5B C4B N19B O20B -8.0(10) . . . . ?
C3B C4B N19B O20B 171.5(7) . . . . ?
